data_4511640
loop_
_publ_author_name
'Thu\'ery, Pierre'
'Harrowfield, Jack'

_publ_section_title
;
 Uranyl Ion Complexes with all-cis-1,3,5-Cyclohexanetricarboxylate:
 Unexpected Framework and Nanotubular Assemblies
;
_journal_issue 8
_journal_name_full 'Crystal Growth &amp; Design'
_journal_page_first 4214
_journal_paper_doi 10.1021/cg500828s
_journal_volume 14
_journal_year 2014
_chemical_formula_sum 'C27 H59 O40 Tb U3'
_chemical_formula_weight 1896.75
_space_group_IT_number 62
_symmetry_cell_setting orthorhombic
_symmetry_space_group_name_Hall '-P 2ac 2n'
_symmetry_space_group_name_H-M 'P n m a'
_atom_sites_solution_hydrogens geom
_atom_sites_solution_primary direct
_atom_sites_solution_secondary difmap
_audit_creation_method SHELXL-97
_cell_angle_alpha 90.00
_cell_angle_beta 90.00
_cell_angle_gamma 90.00
_cell_formula_units_Z 4
_cell_length_a 31.0331(13)
_cell_length_b 10.0992(3)
_cell_length_c 16.5477(7)
_cell_measurement_reflns_used 101677
_cell_measurement_temperature 150(2)
_cell_measurement_theta_max 28.70
_cell_measurement_theta_min 3.08
_cell_volume 5186.2(3)
_computing_cell_refinement 'HKL2000 (Otwinowski & Minor, 1997)'
_computing_data_collection 'COLLECT (Nonius, 1998)'
_computing_data_reduction 'HKL2000 (Otwinowski & Minor, 1997)'
_computing_molecular_graphics 'SHELXTL (Sheldrick, 2008)'
_computing_publication_material 'SHELXTL (Sheldrick, 2008); PLATON (Spek, 2003)'
_computing_structure_refinement 'SHELXL-97 (Sheldrick, 2008)'
_computing_structure_solution 'SHELXS-97 (Sheldrick, 2008)'
_diffrn_ambient_temperature 150(2)
_diffrn_measured_fraction_theta_full 0.997
_diffrn_measured_fraction_theta_max 0.997
_diffrn_measurement_device_type 'Nonius Kappa-CCD area-detector diffractometer'
_diffrn_measurement_method 'two \f and four \w scans with 2\% steps (389 frames)'
_diffrn_radiation_monochromator graphite
_diffrn_radiation_source 'fine-focus sealed tube'
_diffrn_radiation_type MoK\a
_diffrn_radiation_wavelength 0.71073
_diffrn_reflns_av_R_equivalents 0.0364
_diffrn_reflns_av_unetI/netI 0.0414
_diffrn_reflns_limit_h_max 41
_diffrn_reflns_limit_h_min -41
_diffrn_reflns_limit_k_max 13
_diffrn_reflns_limit_k_min -13
_diffrn_reflns_limit_l_max 22
_diffrn_reflns_limit_l_min -22
_diffrn_reflns_number 101677
_diffrn_reflns_theta_full 28.70
_diffrn_reflns_theta_max 28.70
_diffrn_reflns_theta_min 3.08
_diffrn_standards_decay_% 0
_diffrn_standards_interval_time 0
_diffrn_standards_number 0
_exptl_absorpt_coefficient_mu 10.794
_exptl_absorpt_correction_T_max 0.649
_exptl_absorpt_correction_T_min 0.345
_exptl_absorpt_correction_type multi-scan
_exptl_absorpt_process_details 'SCALEPACK (Otwinowski & Minor, 1997)'
_exptl_crystal_colour 'translucent light yellow'
_exptl_crystal_density_diffrn 2.429
_exptl_crystal_density_method 'not measured'
_exptl_crystal_description platelet
_exptl_crystal_F_000 3528
_exptl_crystal_size_max 0.15
_exptl_crystal_size_mid 0.12
_exptl_crystal_size_min 0.04
_refine_diff_density_max 2.389
_refine_diff_density_min -2.825
_refine_diff_density_rms 0.314
_refine_ls_extinction_method none
_refine_ls_goodness_of_fit_ref 1.047
_refine_ls_hydrogen_treatment constr
_refine_ls_matrix_type full
_refine_ls_number_parameters 373
_refine_ls_number_reflns 7051
_refine_ls_number_restraints 18
_refine_ls_restrained_S_all 1.054
_refine_ls_R_factor_all 0.0516
_refine_ls_R_factor_gt 0.0385
_refine_ls_shift/su_max 0.001
_refine_ls_shift/su_mean 0.000
_refine_ls_structure_factor_coef Fsqd
_refine_ls_weighting_details 'calc w=1/[\s^2^(Fo^2^)+(0.0482P)^2^+34.5768P] where P=(Fo^2^+2Fc^2^)/3'
_refine_ls_weighting_scheme calc
_refine_ls_wR_factor_gt 0.0973
_refine_ls_wR_factor_ref 0.1015
_reflns_number_gt 5923
_reflns_number_total 7051
_reflns_threshold_expression >2sigma(I)
_cod_data_source_file cg500828s_si_003.cif
_cod_data_source_block 6
_cod_depositor_comments 'Adding full bibliography for 4511635--4511642.cif.'
_cod_database_code 4511640

loop_
_symmetry_equiv_pos_as_xyz
'x, y, z'
'-x+1/2, -y, z+1/2'
'-x, y+1/2, -z'
'x+1/2, -y+1/2, -z+1/2'
'-x, -y, -z'
'x-1/2, y, -z-1/2'
'x, -y-1/2, z'
'-x-1/2, y-1/2, z-1/2'

loop_
_atom_site_label
_atom_site_type_symbol
_atom_site_fract_x
_atom_site_fract_y
_atom_site_fract_z
_atom_site_U_iso_or_equiv
_atom_site_adp_type
_atom_site_occupancy
_atom_site_symmetry_multiplicity
_atom_site_calc_flag
_atom_site_refinement_flags
U1 U 0.389552(12) -0.2500 0.312428(19) 0.02447(9) Uani 1 2 d S
U2 U 0.431819(10) 0.2500 0.813849(18) 0.02012(8) Uani 1 2 d S
U3 U 0.223458(10) 0.2500 0.554617(18) 0.01965(8) Uani 1 2 d S
Tb Tb 0.337072(14) 0.7500 0.69208(2) 0.02262(10) Uani 1 2 d S
O1 O 0.4433(2) -0.2500 0.3501(4) 0.0380(17) Uani 1 2 d S
O2 O 0.3355(2) -0.2500 0.2780(4) 0.0363(16) Uani 1 2 d S
O3 O 0.4844(2) 0.2500 0.7720(4) 0.0331(15) Uani 1 2 d S
O4 O 0.3792(2) 0.2500 0.8552(4) 0.0343(16) Uani 1 2 d S
O5 O 0.1694(2) 0.2500 0.5850(4) 0.0258(13) Uani 1 2 d S
O6 O 0.2772(2) 0.2500 0.5208(4) 0.0345(16) Uani 1 2 d S
O7 O 0.36700(18) -0.1098(4) 0.4264(3) 0.0345(11) Uani 1 1 d .
O8 O 0.39078(18) -0.0042(5) 0.3214(3) 0.0380(12) Uani 1 1 d .
O9 O 0.40370(19) 0.1430(5) 0.6894(3) 0.0367(12) Uani 1 1 d .
O10 O 0.41314(17) -0.1418(4) 0.1868(2) 0.0298(10) Uani 1 1 d .
O11 O 0.45776(16) 0.1120(4) -0.0739(3) 0.0319(11) Uani 1 1 d .
O12 O 0.42793(15) 0.0052(5) -0.1737(3) 0.0278(10) Uani 1 1 d .
O13 O 0.23029(19) 0.4931(5) 0.5418(3) 0.0438(14) Uani 1 1 d .
O14 O 0.20207(16) 0.3907(4) 0.4383(2) 0.0276(10) Uani 1 1 d .
O15 O 0.25362(16) 0.6424(4) 0.1810(2) 0.0287(10) Uani 1 1 d .
O16 O 0.2734(2) 0.7500 0.7773(5) 0.0383(18) Uani 1 2 d S
H16A H 0.2710 0.7500 0.8366 0.046 Uiso 1 2 d SR
H16B H 0.2467 0.7500 0.7690 0.046 Uiso 1 2 d SR
O17 O 0.3334(2) 0.7500 0.5466(4) 0.0287(14) Uani 1 2 d S
O18 O 0.29598(18) 0.9304(5) 0.6443(3) 0.0433(13) Uani 1 1 d .
H18A H 0.2780 0.9193 0.5983 0.052 Uiso 1 1 d R
H18B H 0.2900 1.0051 0.6722 0.052 Uiso 1 1 d R
O19 O 0.34813(16) 0.9008(5) 0.8011(3) 0.0342(11) Uani 1 1 d .
O20 O 0.39665(15) 0.8853(5) 0.6616(3) 0.0316(10) Uani 1 1 d .
O21 O 0.1959(4) 0.7500 0.7137(7) 0.092(4) Uani 1 2 d S
O22 O 0.4809(3) 0.8722(14) 0.6393(10) 0.074(4) Uani 0.50 1 d PU
O23 O 0.4186(4) 0.2500 1.0827(6) 0.076(3) Uani 1 2 d S
O24 O 0.1454(2) -0.0651(8) 0.6328(6) 0.094(3) Uani 1 1 d .
O25 O 0.4995(6) 1.0818(19) 0.5595(11) 0.107(6) Uani 0.50 1 d P
O26 O 0.5336(5) 0.8957(19) 0.7943(10) 0.087(5) Uani 0.50 1 d PU
O27 O 0.5202(5) 0.957(2) 0.7333(12) 0.093(5) Uani 0.50 1 d PU
C1 C 0.3812(4) 0.2500 0.3889(5) 0.034(2) Uani 1 2 d S
H1A H 0.4128 0.2500 0.3801 0.041 Uiso 1 2 calc SR
H1B H 0.3669 0.2500 0.3355 0.041 Uiso 1 2 calc SR
C2 C 0.3683(3) 0.1274(7) 0.4356(4) 0.0337(16) Uani 1 1 d .
H2 H 0.3364 0.1331 0.4431 0.040 Uiso 1 1 calc R
C3 C 0.3878(3) 0.1242(7) 0.5204(4) 0.0388(18) Uani 1 1 d .
H3A H 0.3759 0.0475 0.5503 0.047 Uiso 1 1 calc R
H3B H 0.4194 0.1122 0.5162 0.047 Uiso 1 1 calc R
C4 C 0.3784(5) 0.2500 0.5672(6) 0.043(3) Uani 1 2 d S
H4 H 0.3464 0.2500 0.5749 0.051 Uiso 1 2 calc SR
C5 C 0.3766(2) -0.0013(6) 0.3922(4) 0.0286(14) Uani 1 1 d .
C6 C 0.3967(3) 0.2500 0.6517(6) 0.032(2) Uani 1 2 d S
C7 C 0.4419(3) -0.2500 0.0666(5) 0.0229(18) Uani 1 2 d S
H7 H 0.4738 -0.2500 0.0752 0.028 Uiso 1 2 calc SR
C8 C 0.4315(2) -0.1244(6) 0.0206(4) 0.0254(13) Uani 1 1 d .
H8A H 0.4406 -0.0464 0.0525 0.031 Uiso 1 1 calc R
H8B H 0.4001 -0.1183 0.0113 0.031 Uiso 1 1 calc R
C9 C 0.4557(2) -0.1259(6) -0.0619(3) 0.0228(12) Uani 1 1 d .
H9 H 0.4873 -0.1286 -0.0501 0.027 Uiso 1 1 calc R
C10 C 0.4447(3) -0.2500 -0.1102(5) 0.0227(17) Uani 1 2 d S
H10A H 0.4611 -0.2500 -0.1615 0.027 Uiso 1 2 calc SR
H10B H 0.4136 -0.2500 -0.1235 0.027 Uiso 1 2 calc SR
C11 C 0.4212(3) -0.2500 0.1510(5) 0.0257(19) Uani 1 2 d S
C12 C 0.4466(2) 0.0024(6) -0.1056(3) 0.0228(12) Uani 1 1 d .
C13 C 0.2178(3) 0.7500 0.4778(5) 0.0252(19) Uani 1 2 d S
H13A H 0.2480 0.7500 0.4967 0.030 Uiso 1 2 calc SR
H13B H 0.1987 0.7500 0.5259 0.030 Uiso 1 2 calc SR
C14 C 0.2091(2) 0.6264(6) 0.4266(4) 0.0297(14) Uani 1 1 d .
H14 H 0.1781 0.6309 0.4104 0.036 Uiso 1 1 calc R
C15 C 0.2352(2) 0.6251(7) 0.3476(4) 0.0288(14) Uani 1 1 d .
H15A H 0.2663 0.6196 0.3602 0.035 Uiso 1 1 calc R
H15B H 0.2273 0.5461 0.3154 0.035 Uiso 1 1 calc R
C16 C 0.2263(3) 0.7500 0.2985(6) 0.030(2) Uani 1 2 d S
H16 H 0.1946 0.7500 0.2881 0.036 Uiso 1 2 calc SR
C17 C 0.2144(2) 0.4993(6) 0.4719(4) 0.0267(13) Uani 1 1 d .
C18 C 0.2468(3) 0.7500 0.2181(5) 0.0228(18) Uani 1 2 d S

loop_
_atom_site_aniso_label
_atom_site_aniso_U_11
_atom_site_aniso_U_22
_atom_site_aniso_U_33
_atom_site_aniso_U_23
_atom_site_aniso_U_13
_atom_site_aniso_U_12
U1 0.0370(2) 0.01814(16) 0.01830(16) 0.000 0.00455(13) 0.000
U2 0.02537(16) 0.01609(15) 0.01890(15) 0.000 -0.00204(11) 0.000
U3 0.02711(17) 0.01556(15) 0.01627(15) 0.000 -0.00199(12) 0.000
Tb 0.0278(2) 0.0182(2) 0.0219(2) 0.000 0.00224(16) 0.000
O1 0.039(4) 0.038(4) 0.038(4) 0.000 0.003(3) 0.000
O2 0.043(4) 0.025(3) 0.041(4) 0.000 -0.002(3) 0.000
O3 0.034(4) 0.029(4) 0.036(4) 0.000 0.007(3) 0.000
O4 0.023(3) 0.034(4) 0.045(4) 0.000 0.006(3) 0.000
O5 0.023(3) 0.020(3) 0.034(3) 0.000 0.001(3) 0.000
O6 0.027(4) 0.039(4) 0.037(4) 0.000 0.003(3) 0.000
O7 0.064(3) 0.019(2) 0.021(2) 0.0021(18) 0.012(2) 0.002(2)
O8 0.068(4) 0.022(2) 0.024(2) -0.0011(19) 0.011(2) -0.002(2)
O9 0.065(4) 0.018(2) 0.027(2) -0.0024(19) -0.015(2) 0.001(2)
O10 0.049(3) 0.021(2) 0.020(2) -0.0023(17) 0.0051(19) -0.002(2)
O11 0.049(3) 0.020(2) 0.027(2) 0.0011(19) -0.010(2) -0.005(2)
O12 0.040(3) 0.021(2) 0.023(2) 0.0009(18) -0.0075(18) -0.002(2)
O13 0.083(4) 0.024(3) 0.024(2) 0.006(2) -0.019(2) -0.015(3)
O14 0.047(3) 0.017(2) 0.019(2) -0.0014(17) -0.0066(18) -0.001(2)
O15 0.046(3) 0.021(2) 0.019(2) -0.0027(17) 0.0059(19) -0.001(2)
O16 0.027(4) 0.041(4) 0.047(4) 0.000 0.004(3) 0.000
O17 0.035(4) 0.032(3) 0.020(3) 0.000 0.001(3) 0.000
O18 0.066(4) 0.036(3) 0.028(2) -0.006(2) -0.011(2) 0.021(3)
O19 0.041(3) 0.036(3) 0.026(2) -0.003(2) 0.003(2) 0.000(2)
O20 0.037(3) 0.027(2) 0.030(2) 0.000(2) 0.004(2) -0.004(2)
O21 0.065(7) 0.134(11) 0.077(7) 0.000 -0.029(6) 0.000
O22 0.022(5) 0.057(6) 0.141(9) -0.020(7) 0.025(6) -0.004(5)
O23 0.087(8) 0.080(8) 0.063(6) 0.000 0.018(6) 0.000
O24 0.064(5) 0.055(4) 0.164(9) -0.020(5) -0.012(5) 0.012(4)
O25 0.109(14) 0.104(14) 0.108(14) 0.006(12) -0.033(11) -0.053(12)
O26 0.086(8) 0.100(9) 0.076(7) 0.023(7) -0.017(7) -0.039(7)
O27 0.075(8) 0.090(9) 0.113(9) -0.011(8) 0.003(7) -0.007(7)
C1 0.068(7) 0.022(5) 0.013(4) 0.000 0.003(4) 0.000
C2 0.054(5) 0.025(3) 0.022(3) -0.002(3) 0.001(3) 0.000(3)
C3 0.071(5) 0.021(3) 0.024(3) -0.001(3) -0.009(3) 0.003(3)
C4 0.086(9) 0.013(4) 0.028(5) 0.000 -0.010(5) 0.000
C5 0.044(4) 0.020(3) 0.022(3) -0.003(2) 0.002(3) 0.000(3)
C6 0.044(6) 0.027(5) 0.026(5) 0.000 -0.011(4) 0.000
C7 0.037(5) 0.012(4) 0.020(4) 0.000 0.007(4) 0.000
C8 0.034(3) 0.021(3) 0.021(3) 0.001(2) 0.005(2) 0.000(3)
C9 0.030(3) 0.019(3) 0.020(3) 0.001(2) -0.001(2) -0.003(2)
C10 0.034(5) 0.023(4) 0.011(3) 0.000 -0.004(3) 0.000
C11 0.034(5) 0.026(4) 0.017(4) 0.000 0.008(3) 0.000
C12 0.034(3) 0.016(3) 0.018(3) 0.003(2) 0.000(2) -0.002(3)
C13 0.039(5) 0.019(4) 0.018(4) 0.000 0.003(4) 0.000
C14 0.048(4) 0.019(3) 0.022(3) 0.001(2) -0.003(3) 0.000(3)
C15 0.042(4) 0.022(3) 0.023(3) -0.001(3) 0.008(3) 0.000(3)
C16 0.038(5) 0.030(5) 0.022(4) 0.000 0.003(4) 0.000
C17 0.041(4) 0.020(3) 0.019(3) 0.003(2) -0.004(2) -0.001(3)
C18 0.034(5) 0.020(4) 0.015(4) 0.000 0.003(3) 0.000

loop_
_atom_type_symbol
_atom_type_description
_atom_type_scat_dispersion_real
_atom_type_scat_dispersion_imag
_atom_type_scat_source
C C 0.0033 0.0016 'International Tables Vol C Tables 4.2.6.8 and 6.1.1.4'
H H 0.0000 0.0000 'International Tables Vol C Tables 4.2.6.8 and 6.1.1.4'
O O 0.0106 0.0060 'International Tables Vol C Tables 4.2.6.8 and 6.1.1.4'
Tb Tb -0.1723 4.1537 'International Tables Vol C Tables 4.2.6.8 and 6.1.1.4'
U U -9.6767 9.6646 'International Tables Vol C Tables 4.2.6.8 and 6.1.1.4'

loop_
_geom_angle_atom_site_label_1
_geom_angle_atom_site_label_2
_geom_angle_atom_site_label_3
_geom_angle
_geom_angle_site_symmetry_1
_geom_angle_site_symmetry_3
O2 U1 O1 178.3(3) . .
O2 U1 O7 88.7(2) . .
O1 U1 O7 89.9(2) . .
O2 U1 O7 88.7(2) . 7
O1 U1 O7 89.9(2) . 7
O7 U1 O7 70.3(2) . 7
O2 U1 O10 90.6(2) . .
O1 U1 O10 91.0(2) . .
O7 U1 O10 118.48(15) . .
O7 U1 O10 171.17(14) 7 .
O2 U1 O10 90.6(2) . 7
O1 U1 O10 91.0(2) . 7
O7 U1 O10 171.16(14) . 7
O7 U1 O10 118.48(15) 7 7
O10 U1 O10 52.7(2) . 7
O2 U1 O8 91.94(13) . .
O1 U1 O8 87.98(13) . .
O7 U1 O8 51.96(14) . .
O7 U1 O8 122.22(15) 7 .
O10 U1 O8 66.61(14) . .
O10 U1 O8 119.29(15) 7 .
O2 U1 O8 91.93(13) . 7
O1 U1 O8 87.98(13) . 7
O7 U1 O8 122.22(15) . 7
O7 U1 O8 51.96(14) 7 7
O10 U1 O8 119.29(15) . 7
O10 U1 O8 66.61(14) 7 7
O8 U1 O8 172.9(2) . 7
O4 U2 O3 179.7(3) . .
O4 U2 O11 90.6(2) . 7_566
O3 U2 O11 89.6(2) . 7_566
O4 U2 O11 90.6(2) . 1_556
O3 U2 O11 89.6(2) . 1_556
O11 U2 O11 69.1(2) 7_566 1_556
O4 U2 O12 85.59(11) . 7_566
O3 U2 O12 94.42(11) . 7_566
O11 U2 O12 52.32(14) 7_566 7_566
O11 U2 O12 121.19(14) 1_556 7_566
O4 U2 O12 85.59(11) . 1_556
O3 U2 O12 94.42(11) . 1_556
O11 U2 O12 121.19(14) 7_566 1_556
O11 U2 O12 52.32(14) 1_556 1_556
O12 U2 O12 169.0(2) 7_566 1_556
O4 U2 O9 89.8(3) . .
O3 U2 O9 90.0(3) . .
O11 U2 O9 171.23(15) 7_566 .
O11 U2 O9 119.66(15) 1_556 .
O12 U2 O9 118.99(14) 7_566 .
O12 U2 O9 67.58(14) 1_556 .
O4 U2 O9 89.8(3) . 7_565
O3 U2 O9 90.0(3) . 7_565
O11 U2 O9 119.66(15) 7_566 7_565
O11 U2 O9 171.23(15) 1_556 7_565
O12 U2 O9 67.58(14) 7_566 7_565
O12 U2 O9 118.99(14) 1_556 7_565
O9 U2 O9 51.6(2) . 7_565
O5 U3 O6 178.1(3) . .
O5 U3 O15 91.9(2) . 2_565
O6 U3 O15 89.8(2) . 2_565
O5 U3 O15 91.9(2) . 8_656
O6 U3 O15 89.8(2) . 8_656
O15 U3 O15 52.4(2) 2_565 8_656
O5 U3 O13 96.13(14) . 7_565
O6 U3 O13 83.77(14) . 7_565
O15 U3 O13 119.10(15) 2_565 7_565
O15 U3 O13 67.04(15) 8_656 7_565
O5 U3 O13 96.13(14) . .
O6 U3 O13 83.77(14) . .
O15 U3 O13 67.04(15) 2_565 .
O15 U3 O13 119.10(15) 8_656 .
O13 U3 O13 166.1(3) 7_565 .
O5 U3 O14 88.1(2) . 7_565
O6 U3 O14 90.4(2) . 7_565
O15 U3 O14 171.29(14) 2_565 7_565
O15 U3 O14 118.89(14) 8_656 7_565
O13 U3 O14 52.29(14) 7_565 7_565
O13 U3 O14 121.63(15) . 7_565
O5 U3 O14 88.1(2) . .
O6 U3 O14 90.4(2) . .
O15 U3 O14 118.89(14) 2_565 .
O15 U3 O14 171.29(14) 8_656 .
O13 U3 O14 121.63(15) 7_565 .
O13 U3 O14 52.29(14) . .
O14 U3 O14 69.83(19) 7_565 .
O20 Tb O20 71.0(2) . 7_575
O20 Tb O18 84.53(19) . .
O20 Tb O18 143.20(18) 7_575 .
O20 Tb O18 143.19(18) . 7_575
O20 Tb O18 84.53(19) 7_575 7_575
O18 Tb O18 101.0(3) . 7_575
O20 Tb O19 71.24(17) . .
O20 Tb O19 114.80(17) 7_575 .
O18 Tb O19 80.71(17) . .
O18 Tb O19 145.48(18) 7_575 .
O20 Tb O19 114.80(17) . 7_575
O20 Tb O19 71.24(17) 7_575 7_575
O18 Tb O19 145.48(18) . 7_575
O18 Tb O19 80.71(17) 7_575 7_575
O19 Tb O19 79.3(2) . 7_575
O20 Tb O17 79.82(17) . .
O20 Tb O17 79.82(17) 7_575 .
O18 Tb O17 68.87(15) . .
O18 Tb O17 68.87(15) 7_575 .
O19 Tb O17 139.65(12) . .
O19 Tb O17 139.65(12) 7_575 .
O20 Tb O16 139.81(14) . .
O20 Tb O16 139.81(14) 7_575 .
O18 Tb O16 75.81(18) . .
O18 Tb O16 75.81(18) 7_575 .
O19 Tb O16 71.21(18) . .
O19 Tb O16 71.21(18) 7_575 .
O17 Tb O16 122.8(2) . .
C5 O7 U1 95.1(4) . .
C5 O8 U1 94.3(4) . .
C6 O9 U2 95.5(4) . .
C11 O10 U1 94.1(4) . .
C12 O11 U2 95.3(3) . 1_554
C12 O12 U2 94.2(4) . 1_554
C17 O13 U3 95.4(4) . .
C17 O14 U3 94.2(3) . .
C18 O15 U3 94.7(4) . 2_564
Tb O16 H16A 129.8 . .
Tb O16 H16B 135.0 . .
H16A O16 H16B 95.1 . .
Tb O18 H18A 119.7 . .
Tb O18 H18B 125.7 . .
H18A O18 H18B 112.8 . .
C2 C1 C2 109.8(8) 7_565 .
C2 C1 H1A 109.7 7_565 .
C2 C1 H1A 109.7 . .
C2 C1 H1B 109.7 7_565 .
C2 C1 H1B 109.7 . .
H1A C1 H1B 108.2 . .
C5 C2 C1 114.7(5) . .
C5 C2 C3 110.6(6) . .
C1 C2 C3 112.4(7) . .
C5 C2 H2 106.2 . .
C1 C2 H2 106.2 . .
C3 C2 H2 106.2 . .
C4 C3 C2 112.0(7) . .
C4 C3 H3A 109.2 . .
C2 C3 H3A 109.2 . .
C4 C3 H3B 109.2 . .
C2 C3 H3B 109.2 . .
H3A C3 H3B 107.9 . .
C6 C4 C3 113.6(6) . 7_565
C6 C4 C3 113.6(6) . .
C3 C4 C3 113.9(9) 7_565 .
C6 C4 H4 104.8 . .
C3 C4 H4 104.8 7_565 .
C3 C4 H4 104.8 . .
O8 C5 O7 118.6(6) . .
O8 C5 C2 121.8(6) . .
O7 C5 C2 119.6(5) . .
O9 C6 O9 117.2(8) . 7_565
O9 C6 C4 121.3(4) . .
O9 C6 C4 121.3(4) 7_565 .
C8 C7 C8 113.9(7) 7 .
C8 C7 C11 111.7(5) 7 .
C8 C7 C11 111.7(5) . .
C8 C7 H7 106.4 7 .
C8 C7 H7 106.4 . .
C11 C7 H7 106.4 . .
C7 C8 C9 109.3(5) . .
C7 C8 H8A 109.8 . .
C9 C8 H8A 109.8 . .
C7 C8 H8B 109.8 . .
C9 C8 H8B 109.8 . .
H8A C8 H8B 108.3 . .
C12 C9 C10 114.4(5) . .
C12 C9 C8 108.8(5) . .
C10 C9 C8 111.1(5) . .
C12 C9 H9 107.4 . .
C10 C9 H9 107.4 . .
C8 C9 H9 107.4 . .
C9 C10 C9 110.6(7) . 7
C9 C10 H10A 109.5 . .
C9 C10 H10A 109.5 7 .
C9 C10 H10B 109.5 . .
C9 C10 H10B 109.5 7 .
H10A C10 H10B 108.1 . .
O10 C11 O10 119.0(7) 7 .
O10 C11 C7 120.5(4) 7 .
O10 C11 C7 120.5(4) . .
O12 C12 O11 118.1(5) . .
O12 C12 C9 122.0(5) . .
O11 C12 C9 119.9(5) . .
C14 C13 C14 109.1(7) . 7_575
C14 C13 H13A 109.9 . .
C14 C13 H13A 109.9 7_575 .
C14 C13 H13B 109.9 . .
C14 C13 H13B 109.9 7_575 .
H13A C13 H13B 108.3 . .
C17 C14 C13 113.8(5) . .
C17 C14 C15 111.1(6) . .
C13 C14 C15 112.7(6) . .
C17 C14 H14 106.2 . .
C13 C14 H14 106.2 . .
C15 C14 H14 106.2 . .
C16 C15 C14 110.5(6) . .
C16 C15 H15A 109.6 . .
C14 C15 H15A 109.6 . .
C16 C15 H15B 109.6 . .
C14 C15 H15B 109.6 . .
H15A C15 H15B 108.1 . .
C18 C16 C15 113.7(5) . 7_575
C18 C16 C15 113.7(5) . .
C15 C16 C15 111.6(8) 7_575 .
C18 C16 H16 105.6 . .
C15 C16 H16 105.6 7_575 .
C15 C16 H16 105.6 . .
O13 C17 O14 118.1(6) . .
O13 C17 C14 123.1(6) . .
O14 C17 C14 118.8(5) . .
O15 C18 O15 118.3(7) . 7_575
O15 C18 C16 120.6(4) . .
O15 C18 C16 120.6(4) 7_575 .

loop_
_geom_bond_atom_site_label_1
_geom_bond_atom_site_label_2
_geom_bond_distance
_geom_bond_site_symmetry_2
U1 O2 1.770(7) .
U1 O1 1.782(8) .
U1 O7 2.460(4) .
U1 O7 2.460(4) 7
U1 O10 2.461(4) .
U1 O10 2.461(4) 7
U1 O8 2.487(5) .
U1 O8 2.487(5) 7
U2 O4 1.772(7) .
U2 O3 1.772(7) .
U2 O11 2.457(4) 7_566
U2 O11 2.457(4) 1_556
U2 O12 2.483(5) 7_566
U2 O12 2.483(5) 1_556
U2 O9 2.485(4) .
U2 O9 2.485(4) 7_565
U3 O5 1.752(6) .
U3 O6 1.759(7) .
U3 O15 2.462(4) 2_565
U3 O15 2.462(4) 8_656
U3 O13 2.473(5) 7_565
U3 O13 2.473(5) .
U3 O14 2.483(4) 7_565
U3 O14 2.483(4) .
Tb O20 2.354(5) .
Tb O20 2.354(5) 7_575
Tb O18 2.360(5) .
Tb O18 2.360(5) 7_575
Tb O19 2.385(5) .
Tb O19 2.385(5) 7_575
Tb O17 2.410(6) .
Tb O16 2.429(7) .
O7 C5 1.268(8) .
O8 C5 1.252(8) .
O9 C6 1.266(7) .
O10 C11 1.268(6) .
O11 C12 1.272(7) .
O11 U2 2.457(4) 1_554
O12 C12 1.268(7) .
O12 U2 2.483(5) 1_554
O13 C17 1.259(7) .
O14 C17 1.288(8) .
O15 C18 1.266(6) .
O15 U3 2.462(4) 2_564
O16 H16A 0.9843 .
O16 H16B 0.8378 .
O18 H18A 0.9501 .
O18 H18B 0.9040 .
C1 C2 1.513(8) 7_565
C1 C2 1.513(8) .
C1 H1A 0.9900 .
C1 H1B 0.9900 .
C2 C5 1.506(9) .
C2 C3 1.529(9) .
C2 H2 1.0000 .
C3 C4 1.516(9) .
C3 H3A 0.9900 .
C3 H3B 0.9900 .
C4 C6 1.510(14) .
C4 C3 1.516(9) 7_565
C4 H4 1.0000 .
C6 O9 1.266(7) 7_565
C7 C8 1.513(8) 7
C7 C8 1.513(8) .
C7 C11 1.536(11) .
C7 H7 1.0000 .
C8 C9 1.557(8) .
C8 H8A 0.9900 .
C8 H8B 0.9900 .
C9 C12 1.511(8) .
C9 C10 1.525(7) .
C9 H9 1.0000 .
C10 C9 1.525(7) 7
C10 H10A 0.9900 .
C10 H10B 0.9900 .
C11 O10 1.268(6) 7
C13 C14 1.532(8) .
C13 C14 1.532(8) 7_575
C13 H13A 0.9900 .
C13 H13B 0.9900 .
C14 C17 1.496(9) .
C14 C15 1.538(9) .
C14 H14 1.0000 .
C15 C16 1.526(8) .
C15 H15A 0.9900 .
C15 H15B 0.9900 .
C16 C18 1.474(12) .
C16 C15 1.526(8) 7_575
C16 H16 1.0000 .
C18 O15 1.266(6) 7_575

loop_
_geom_hbond_atom_site_label_D
_geom_hbond_atom_site_label_H
_geom_hbond_atom_site_label_A
_geom_hbond_distance_DH
_geom_hbond_distance_HA
_geom_hbond_distance_DA
_geom_hbond_angle_DHA
_geom_hbond_site_symmetry_A
O16 H16A O14 0.98 2.36 3.114(8) 133.2 8_666
O16 H16A O14 0.98 2.36 3.114(8) 133.2 2_565
O16 H16B O21 0.84 1.82 2.623(13) 159.3 .
O18 H18A O13 0.95 1.96 2.762(7) 140.6 7_575
O18 H18B O15 0.90 1.94 2.706(7) 140.9 8_666
